data_7158740
loop_
_publ_author_name
'Jin, Lvnan'
'Zhou, Xuan'
'Zhao, Yunbo'
'Guo, Jing'
'Stephan, Douglas W.'

_publ_section_title
;
 Catalyst-dependent chemoselective insertion of diazoalkanes into
 N-H\C-H\O-H\C-O bonds of 2-hydroxybenzothiazoles
;
_journal_name_full 'Organic &amp; Biomolecular Chemistry'
_journal_paper_doi 10.1039/D2OB01048H
_journal_year 2022
_chemical_formula_moiety 'C18 H15 N O6 S'
_chemical_formula_sum 'C18 H15 N O6 S'
_chemical_formula_weight 373.37
_space_group_crystal_system triclinic
_space_group_IT_number 2
_space_group_name_Hall '-P 1'
_space_group_name_H-M_alt 'P -1'
_atom_sites_solution_hydrogens geom
_atom_sites_solution_primary dual
_audit_creation_date 2022-04-26
_audit_creation_method
;
Olex2 1.2
(compiled 2018.05.29 svn.r3508 for OlexSys, GUI svn.r5506)
;
_audit_update_record
;
2022-04-26 deposited with the CCDC.	2022-06-24 downloaded from the CCDC.
;
_cell_angle_alpha 90.6280(10)
_cell_angle_beta 94.4890(10)
_cell_angle_gamma 101.8900(10)
_cell_formula_units_Z 2
_cell_length_a 7.3619(3)
_cell_length_b 8.0345(3)
_cell_length_c 13.9973(5)
_cell_measurement_reflns_used 9912
_cell_measurement_temperature 150(2)
_cell_measurement_theta_max 65.09
_cell_measurement_theta_min 3.17
_cell_volume 807.37(5)
_computing_cell_refinement 'SAINT V8.40B (?, 2016)'
_computing_data_reduction 'SAINT V8.40B (?, 2016)'
_computing_molecular_graphics 'Olex2 (Dolomanov et al., 2009)'
_computing_publication_material 'Olex2 (Dolomanov et al., 2009)'
_computing_structure_refinement 'XL (Sheldrick, 2008)'
_computing_structure_solution 'XT (Sheldrick, 2015)'
_diffrn_ambient_temperature 150.0
_diffrn_measured_fraction_theta_full 0.998
_diffrn_measured_fraction_theta_max 0.998
_diffrn_measurement_device_type 'Bruker APEX-II CCD'
_diffrn_measurement_method '\f and \w scans'
_diffrn_radiation_type CuK\a
_diffrn_radiation_wavelength 1.54178
_diffrn_reflns_av_R_equivalents 0.0461
_diffrn_reflns_av_unetI/netI 0.0217
_diffrn_reflns_Laue_measured_fraction_full 0.998
_diffrn_reflns_Laue_measured_fraction_max 0.998
_diffrn_reflns_limit_h_max 8
_diffrn_reflns_limit_h_min -8
_diffrn_reflns_limit_k_max 9
_diffrn_reflns_limit_k_min -9
_diffrn_reflns_limit_l_max 16
_diffrn_reflns_limit_l_min -16
_diffrn_reflns_number 24386
_diffrn_reflns_point_group_measured_fraction_full 0.998
_diffrn_reflns_point_group_measured_fraction_max 0.998
_diffrn_reflns_theta_full 65.125
_diffrn_reflns_theta_max 65.125
_diffrn_reflns_theta_min 3.168
_diffrn_standards_number 0
_exptl_absorpt_coefficient_mu 2.129
_exptl_absorpt_correction_T_max 0.7526
_exptl_absorpt_correction_T_min 0.6477
_exptl_absorpt_correction_type none
_exptl_absorpt_process_details
;
SADABS-2016/2 (Bruker,2016/2) was used for absorption correction.
wR2(int) was 0.1238 before and 0.0617 after correction.
The Ratio of minimum to maximum transmission is 0.8606.
The \l/2 correction factor is Not present.
;
_exptl_crystal_density_diffrn 1.536
_exptl_crystal_description block
_exptl_crystal_F_000 388
_refine_diff_density_max 0.295
_refine_diff_density_min -0.250
_refine_diff_density_rms 0.042
_refine_ls_extinction_method none
_refine_ls_goodness_of_fit_ref 1.052
_refine_ls_hydrogen_treatment constr
_refine_ls_matrix_type full
_refine_ls_number_parameters 238
_refine_ls_number_reflns 2752
_refine_ls_number_restraints 0
_refine_ls_restrained_S_all 1.052
_refine_ls_R_factor_all 0.0318
_refine_ls_R_factor_gt 0.0310
_refine_ls_shift/su_max 0.001
_refine_ls_shift/su_mean 0.000
_refine_ls_structure_factor_coef Fsqd
_refine_ls_weighting_details 'w=1/[\s^2^(Fo^2^)+(0.0354P)^2^+0.5059P] where P=(Fo^2^+2Fc^2^)/3'
_refine_ls_weighting_scheme calc
_refine_ls_wR_factor_gt 0.0805
_refine_ls_wR_factor_ref 0.0811
_reflns_Friedel_coverage 0.000
_reflns_number_gt 2655
_reflns_number_total 2752
_reflns_threshold_expression 'I > 2\s(I)'
_cod_data_source_file d2ob01048h2.cif
_cod_data_source_block 11_CCDC4
_cod_database_code 7158740
_shelx_shelxl_version_number 2018/3
_shelx_space_group_comment
;
The symmetry employed for this shelxl refinement is uniquely defined
by the following loop, which should always be used as a source of
symmetry information in preference to the above space-group names.
They are only intended as comments.
;
_olex2_refinement_description
;
1. Fixed Uiso
 At 1.2 times of:
  All C(H) groups, All C(H,H) groups
 At 1.5 times of:
  All C(H,H,H) groups, All O(H) groups
2.a Secondary CH2 refined with riding coordinates:
 C18(H18A,H18B)
2.b Aromatic/amide H refined with riding coordinates:
 C4(H4A), C2(H2), C7(H7), C13(H13), C17(H17), C16(H16)
2.c Idealised Me refined as rotating group:
 C1(H1A,H1B,H1C), C9(H9A,H9B,H9C)
2.d Idealised tetrahedral OH refined as rotating group:
 O4(H4)
;
_olex2_submission_special_instructions 'No special instructions were received'

loop_
_space_group_symop_operation_xyz
'x, y, z'
'-x, -y, -z'

loop_
_atom_site_label
_atom_site_type_symbol
_atom_site_fract_x
_atom_site_fract_y
_atom_site_fract_z
_atom_site_U_iso_or_equiv
_atom_site_adp_type
_atom_site_occupancy
_atom_site_site_symmetry_order
_atom_site_calc_flag
_atom_site_refinement_flags_posn
_atom_site_refinement_flags_adp
_atom_site_refinement_flags_occupancy
_atom_site_disorder_assembly
_atom_site_disorder_group
S1 S 0.72825(5) 0.55194(5) 0.81143(3) 0.02410(13) Uani 1 1 d . . . . .
O1 O 0.16506(15) 0.15970(14) 0.95871(8) 0.0244(3) Uani 1 1 d . . . . .
O4 O 0.97168(15) 0.92548(14) 0.81239(8) 0.0258(3) Uani 1 1 d . . . . .
H4 H 0.963043 1.010325 0.845999 0.039 Uiso 1 1 calc GR . . . .
O2 O 0.61811(16) 1.03688(14) 0.65311(8) 0.0275(3) Uani 1 1 d . . . . .
O3 O 0.76197(17) 1.15646(14) 0.79201(8) 0.0290(3) Uani 1 1 d . . . . .
O6 O 0.73081(18) 0.57784(17) 0.42547(9) 0.0375(3) Uani 1 1 d . . . . .
O5 O 1.0402(2) 0.66937(19) 0.39655(9) 0.0425(3) Uani 1 1 d . . . . .
N1 N 0.50575(18) 0.76488(16) 0.80379(9) 0.0218(3) Uani 1 1 d . . . . .
C6 C 0.4115(2) 0.61711(19) 0.84416(11) 0.0204(3) Uani 1 1 d . . . . .
C8 C 0.6698(2) 0.74662(19) 0.78417(11) 0.0202(3) Uani 1 1 d . . . . .
C5 C 0.5114(2) 0.4864(2) 0.85454(11) 0.0203(3) Uani 1 1 d . . . . .
C4 C 0.4376(2) 0.3299(2) 0.89332(11) 0.0214(3) Uani 1 1 d . . . . .
H4A H 0.507552 0.243129 0.900389 0.026 Uiso 1 1 calc R . . . .
C2 C 0.1552(2) 0.4361(2) 0.91081(11) 0.0234(3) Uani 1 1 d . . . . .
H2 H 0.031828 0.416494 0.930042 0.028 Uiso 1 1 calc R . . . .
C7 C 0.2302(2) 0.5902(2) 0.87352(11) 0.0238(3) Uani 1 1 d . . . . .
H7 H 0.160299 0.677221 0.867723 0.029 Uiso 1 1 calc R . . . .
C11 C 0.8158(2) 0.88496(19) 0.74389(11) 0.0217(3) Uani 1 1 d . . . . .
C13 C 0.7547(2) 0.7233(2) 0.58316(11) 0.0244(3) Uani 1 1 d . . . . .
H13 H 0.627274 0.685759 0.594222 0.029 Uiso 1 1 calc R . . . .
C3 C 0.2578(2) 0.3070(2) 0.92100(11) 0.0210(3) Uani 1 1 d . . . . .
C12 C 0.8812(2) 0.82674(19) 0.65075(11) 0.0216(3) Uani 1 1 d . . . . .
C10 C 0.7290(2) 1.0435(2) 0.73243(11) 0.0224(3) Uani 1 1 d . . . . .
C14 C 0.8235(2) 0.6792(2) 0.50104(12) 0.0262(4) Uani 1 1 d . . . . .
C1 C 0.2676(2) 0.0288(2) 0.97609(12) 0.0258(4) Uani 1 1 d . . . . .
H1A H 0.311164 -0.004811 0.915811 0.039 Uiso 1 1 calc GR . . . .
H1B H 0.187147 -0.069909 1.002251 0.039 Uiso 1 1 calc GR . . . .
H1C H 0.374954 0.071173 1.022146 0.039 Uiso 1 1 calc GR . . . .
C15 C 1.0083(3) 0.7335(2) 0.48369(12) 0.0304(4) Uani 1 1 d . . . . .
C17 C 1.0670(2) 0.8780(2) 0.63352(13) 0.0302(4) Uani 1 1 d . . . . .
H17 H 1.150723 0.946563 0.680374 0.036 Uiso 1 1 calc R . . . .
C9 C 0.5269(2) 1.1798(2) 0.64072(13) 0.0305(4) Uani 1 1 d . . . . .
H9A H 0.446152 1.163342 0.580858 0.046 Uiso 1 1 calc GR . . . .
H9B H 0.621175 1.285006 0.638158 0.046 Uiso 1 1 calc GR . . . .
H9C H 0.451850 1.187527 0.694767 0.046 Uiso 1 1 calc GR . . . .
C18 C 0.8635(3) 0.5854(3) 0.35465(13) 0.0380(4) Uani 1 1 d . . . . .
H18A H 0.868532 0.469000 0.332726 0.046 Uiso 1 1 calc R . . . .
H18B H 0.826169 0.648286 0.298518 0.046 Uiso 1 1 calc R . . . .
C16 C 1.1340(3) 0.8308(2) 0.54861(14) 0.0363(4) Uani 1 1 d . . . . .
H16 H 1.261487 0.865242 0.536861 0.044 Uiso 1 1 calc R . . . .

loop_
_atom_site_aniso_label
_atom_site_aniso_U_11
_atom_site_aniso_U_22
_atom_site_aniso_U_33
_atom_site_aniso_U_23
_atom_site_aniso_U_13
_atom_site_aniso_U_12
S1 0.0196(2) 0.0220(2) 0.0334(2) 0.00502(16) 0.00810(16) 0.00794(15)
O1 0.0223(6) 0.0228(6) 0.0291(6) 0.0016(4) 0.0073(5) 0.0048(5)
O4 0.0232(6) 0.0263(6) 0.0269(6) -0.0058(5) -0.0016(5) 0.0043(5)
O2 0.0287(6) 0.0256(6) 0.0300(6) -0.0016(5) -0.0007(5) 0.0109(5)
O3 0.0358(7) 0.0234(6) 0.0287(6) -0.0036(5) 0.0037(5) 0.0076(5)
O6 0.0364(7) 0.0479(8) 0.0284(7) -0.0133(6) -0.0006(5) 0.0111(6)
O5 0.0430(8) 0.0554(9) 0.0305(7) -0.0126(6) 0.0127(6) 0.0104(7)
N1 0.0225(7) 0.0205(6) 0.0230(7) -0.0023(5) 0.0012(5) 0.0062(5)
C6 0.0209(8) 0.0201(7) 0.0204(7) -0.0033(6) 0.0008(6) 0.0054(6)
C8 0.0232(8) 0.0196(7) 0.0184(7) -0.0017(6) 0.0015(6) 0.0063(6)
C5 0.0178(7) 0.0240(8) 0.0199(7) -0.0025(6) 0.0019(6) 0.0065(6)
C4 0.0204(8) 0.0224(8) 0.0231(8) 0.0000(6) 0.0030(6) 0.0079(6)
C2 0.0190(8) 0.0275(8) 0.0251(8) -0.0040(6) 0.0051(6) 0.0072(6)
C7 0.0210(8) 0.0231(8) 0.0289(8) -0.0058(6) 0.0018(6) 0.0089(6)
C11 0.0214(8) 0.0214(8) 0.0219(8) -0.0012(6) 0.0008(6) 0.0042(6)
C13 0.0226(8) 0.0264(8) 0.0254(8) 0.0015(6) 0.0021(6) 0.0081(7)
C3 0.0217(8) 0.0223(8) 0.0182(7) -0.0032(6) 0.0022(6) 0.0024(6)
C12 0.0244(8) 0.0190(7) 0.0231(8) 0.0014(6) 0.0037(6) 0.0074(6)
C10 0.0232(8) 0.0211(8) 0.0234(8) 0.0017(6) 0.0071(6) 0.0037(6)
C14 0.0309(9) 0.0252(8) 0.0239(8) -0.0025(6) -0.0025(7) 0.0110(7)
C1 0.0262(8) 0.0249(8) 0.0269(8) 0.0025(6) 0.0038(7) 0.0060(7)
C15 0.0369(10) 0.0324(9) 0.0254(9) -0.0006(7) 0.0107(7) 0.0124(8)
C17 0.0274(9) 0.0302(9) 0.0312(9) -0.0061(7) 0.0060(7) 0.0011(7)
C9 0.0296(9) 0.0290(9) 0.0359(9) 0.0018(7) 0.0001(7) 0.0141(7)
C18 0.0483(12) 0.0466(11) 0.0232(9) -0.0068(8) 0.0041(8) 0.0196(9)
C16 0.0278(9) 0.0437(11) 0.0366(10) -0.0050(8) 0.0129(8) 0.0017(8)

loop_
_atom_type_symbol
_atom_type_description
_atom_type_scat_dispersion_real
_atom_type_scat_dispersion_imag
_atom_type_scat_source
C C 0.0181 0.0091 'International Tables Vol C Tables 4.2.6.8 and 6.1.1.4'
H H 0.0000 0.0000 'International Tables Vol C Tables 4.2.6.8 and 6.1.1.4'
N N 0.0311 0.0180 'International Tables Vol C Tables 4.2.6.8 and 6.1.1.4'
O O 0.0492 0.0322 'International Tables Vol C Tables 4.2.6.8 and 6.1.1.4'
S S 0.3331 0.5567 'International Tables Vol C Tables 4.2.6.8 and 6.1.1.4'

loop_
_geom_angle_atom_site_label_1
_geom_angle_atom_site_label_2
_geom_angle_atom_site_label_3
_geom_angle
_geom_angle_site_symmetry_1
_geom_angle_site_symmetry_3
_geom_angle_publ_flag
C5 S1 C8 88.83(7) . . ?
C3 O1 C1 116.86(12) . . ?
C10 O2 C9 115.02(13) . . ?
C14 O6 C18 105.39(14) . . ?
C15 O5 C18 105.71(14) . . ?
C8 N1 C6 109.90(13) . . ?
N1 C6 C5 115.15(13) . . ?
N1 C6 C7 125.82(14) . . ?
C7 C6 C5 119.02(14) . . ?
N1 C8 S1 116.70(12) . . ?
N1 C8 C11 124.70(14) . . ?
C11 C8 S1 118.53(11) . . ?
C6 C5 S1 109.42(12) . . ?
C4 C5 S1 127.97(12) . . ?
C4 C5 C6 122.61(14) . . ?
C3 C4 C5 116.93(14) . . ?
C7 C2 C3 121.19(14) . . ?
C2 C7 C6 118.95(14) . . ?
O4 C11 C8 108.35(12) . . ?
O4 C11 C12 108.37(12) . . ?
O4 C11 C10 108.15(12) . . ?
C8 C11 C12 111.95(12) . . ?
C8 C11 C10 106.76(12) . . ?
C12 C11 C10 113.11(12) . . ?
C14 C13 C12 116.93(15) . . ?
O1 C3 C4 123.85(14) . . ?
O1 C3 C2 114.85(13) . . ?
C4 C3 C2 121.29(14) . . ?
C13 C12 C11 120.57(14) . . ?
C17 C12 C11 118.98(14) . . ?
C17 C12 C13 120.46(15) . . ?
O2 C10 C11 112.79(13) . . ?
O3 C10 O2 126.07(15) . . ?
O3 C10 C11 121.14(14) . . ?
O6 C14 C15 109.53(14) . . ?
C13 C14 O6 128.25(16) . . ?
C13 C14 C15 122.22(16) . . ?
O5 C15 C14 110.11(16) . . ?
C16 C15 O5 127.84(17) . . ?
C16 C15 C14 122.00(16) . . ?
C12 C17 C16 121.43(16) . . ?
O5 C18 O6 108.37(14) . . ?
C15 C16 C17 116.94(16) . . ?

loop_
_geom_bond_atom_site_label_1
_geom_bond_atom_site_label_2
_geom_bond_distance
_geom_bond_site_symmetry_2
_geom_bond_publ_flag
S1 C8 1.7442(15) . ?
S1 C5 1.7325(16) . ?
O1 C3 1.3719(19) . ?
O1 C1 1.4284(19) . ?
O4 C11 1.4172(19) . ?
O2 C10 1.319(2) . ?
O2 C9 1.4499(19) . ?
O3 C10 1.199(2) . ?
O6 C14 1.374(2) . ?
O6 C18 1.438(2) . ?
O5 C15 1.374(2) . ?
O5 C18 1.414(2) . ?
N1 C6 1.395(2) . ?
N1 C8 1.296(2) . ?
C6 C5 1.403(2) . ?
C6 C7 1.402(2) . ?
C8 C11 1.525(2) . ?
C5 C4 1.397(2) . ?
C4 C3 1.385(2) . ?
C2 C7 1.374(2) . ?
C2 C3 1.406(2) . ?
C11 C12 1.526(2) . ?
C11 C10 1.543(2) . ?
C13 C12 1.407(2) . ?
C13 C14 1.363(2) . ?
C12 C17 1.386(2) . ?
C14 C15 1.381(3) . ?
C15 C16 1.360(3) . ?
C17 C16 1.399(2) . ?
